data_4506832
loop_
_publ_author_name
'Lekin, Kristina'
'Leitch, Alicea A.'
'Tse, John S.'
'Bao, Xuezhao'
'Secco, Richard A.'
'Desgreniers, Serge'
'Ohishi, Yasuo'
'Oakley, Richard T.'

_publ_section_title
;
 A Pressure Induced Structural Dichotomy in Isostructural
 Bis-1,2,3-thiaselenazolyl Radical Dimers
;
_journal_issue 9
_journal_name_full 'Crystal Growth &amp; Design'
_journal_page_first 4676
_journal_paper_doi 10.1021/cg3009255
_journal_volume 12
_journal_year 2012
_chemical_formula_moiety 'C6 H3 F N3 S2 Se2'
_chemical_formula_sum 'C6 H3 F N3 S2 Se2'
_chemical_formula_weight 358.15
_chemical_name_common FBPTSMe
_chemical_name_systematic ' ?'
_space_group_IT_number 14
_symmetry_cell_setting monoclinic
_symmetry_space_group_name_Hall '-P 2ybc'
_symmetry_space_group_name_H-M 'P 1 21/c 1'
_cell_angle_alpha 90.0
_cell_angle_beta 84.851(6)
_cell_angle_gamma 90.0
_cell_formula_units_Z 4
_cell_length_a 3.59910(17)
_cell_length_b 13.88062(35)
_cell_length_c 14.5372(15)
_cell_measurement_temperature 293(2)
_cell_volume 723.32(8)
_computing_structure_refinement GSAS
_diffrn_ambient_temperature 293(2)
_diffrn_measurement_device_type 'SPring-8 BL10XU'
_diffrn_radiation_polarisn_ratio 0.95
_diffrn_radiation_probe x-ray
_diffrn_radiation_type synchrotron
_diffrn_radiation_wavelength 0.51446
_diffrn_source synchrotron
_exptl_absorpt_correction_T_max 1.00000
_exptl_absorpt_correction_T_min 1.00000
_exptl_absorpt_process_details
;   GSAS Absorption/surface roughness correction: function number 0
 No correction is applied.
;
_exptl_crystal_colour black
_exptl_crystal_density_diffrn 3.289
_pd_calc_method 'Rietveld Refinement'
_pd_instr_location ' ?'
_pd_meas_2theta_range_inc 0.01
_pd_meas_2theta_range_max 25.61
_pd_meas_2theta_range_min 1.0
_pd_meas_number_of_points 2462
_pd_phase_name 'from C:/gsas/MyWork/FBPTSMe_008/rto_fbptsme_008_isociffed.cif'
_pd_proc_2theta_range_inc 0.01
_pd_proc_2theta_range_max 25.6102
_pd_proc_2theta_range_min 1.0002
_pd_proc_info_datetime 2011-12-07T11:55:21
_pd_proc_info_excluded_regions ' ?'
_pd_proc_ls_background_function
;   GSAS Background function number 1 with  8 terms.
 Shifted Chebyshev function of 1st kind
      1:    15476.2     2:    9230.32     3:   -221.604     4:   -194.843    
      5:   -157.745     6:   -21.6212     7:    44.3159     8:   -68.7502    
;
_pd_proc_ls_peak_cutoff 0.00100
_pd_proc_ls_profile_function
;
 CW Profile function number 2 with  18 terms
 Profile coefficients for Simpson's rule integration of pseudovoigt function
 C.J. Howard (1982). J. Appl. Cryst.,15,615-620.
 P. Thompson, D.E. Cox & J.B. Hastings (1987). J. Appl. Cryst.,20,79-83.
 Peak tails are ignored  where the intensity is below 0.0010 times the peak
   Aniso. broadening axis   0.0   0.0   1.0
;
_pd_proc_ls_prof_R_factor 0.0117
_pd_proc_ls_prof_wR_expected 0.0076
_pd_proc_ls_prof_wR_factor 0.0169
_pd_proc_number_of_points 2462
_pd_spec_mounting ' ?'
_refine_ls_goodness_of_fit_all 2.24
_refine_ls_matrix_type full
_refine_ls_number_parameters 1
_refine_ls_number_restraints 0
_refine_ls_R_Fsqd_factor 0.08383
_refine_ls_shift/su_max 0.00
_refine_ls_shift/su_mean 0.00
_reflns_d_resolution_high 1.692
_reflns_d_resolution_low 7.239
_reflns_limit_h_max 2
_reflns_limit_h_min 0
_reflns_limit_k_max 8
_reflns_limit_k_min 0
_reflns_limit_l_max 9
_reflns_limit_l_min -7
_reflns_number_total 151
_cod_data_source_file cg3009255_si_004.cif
_cod_data_source_block FBPTSMe_8.40GPa
_cod_depositor_comments
;
The following automatic conversions were performed:

'_geom_bond_publ_flag' value 'N' changed to 'n' according to
/home/saulius/struct/CIF-dictionaries/cif_core.dic dictionary named
'cif_core.dic' version 2.4.2 from 2011-04-26 (19
times).

'_geom_angle_publ_flag' value 'N' changed to 'n' according
to /home/saulius/struct/CIF-dictionaries/cif_core.dic dictionary
named 'cif_core.dic' version 2.4.2 from 2011-04-26 (29 times).

Automatic conversion script
Id: cif_fix_values 1891 2012-01-12 08:04:46Z andrius 
;
_cod_original_cell_volume 723.31(7)
_cod_original_sg_symbol_H-M 'P 21/c'
_cod_database_code 4506832
_gsas_exptl_extinct_corr_t_min 1.00000
_gsas_exptl_extinct_corr_t_max 1.00000

loop_
_symmetry_equiv_pos_site_id
_symmetry_equiv_pos_as_xyz
1 +x,+y,+z
2 -x,+y+1/2,-z+1/2
-1 -x,-y,-z
-2 +x,-y+1/2,+z+1/2

loop_
_atom_site_type_symbol
_atom_site_label
_atom_site_fract_x
_atom_site_fract_y
_atom_site_fract_z
_atom_site_occupancy
_atom_site_thermal_displace_type
_atom_site_U_iso_or_equiv
_atom_site_symmetry_multiplicity
Se Se1 -0.42335 -0.02858 0.38931 1.0 Uiso 0.025 4
Se Se2 0.59364 0.4664 0.41934 1.0 Uiso 0.025 4
S S1 -0.11893 0.02994 0.26069 1.0 Uiso 0.025 4
S S2 0.70219 0.36076 0.25876 1.0 Uiso 0.025 4
N N1 -0.29786 0.07496 0.45716 1.0 Uiso 0.025 4
N N2 0.00966 0.22283 0.45641 1.0 Uiso 0.025 4
N N3 0.30921 0.3688 0.46381 1.0 Uiso 0.025 4
C C1 0.02797 0.13197 0.31475 1.0 Uiso 0.025 4
C C2 -0.09605 0.14085 0.41194 1.0 Uiso 0.025 4
C C3 0.2415 0.29519 0.41286 1.0 Uiso 0.025 4
C C4 0.37592 0.28 0.31542 1.0 Uiso 0.025 4
C C5 0.24961 0.2002 0.26969 1.0 Uiso 0.025 4
C C6 -0.12445 0.23762 0.55404 1.0 Uiso 0.025 4
H H6A -0.02407 0.29669 0.57559 1.0 Uiso 0.025 4
H H6B -0.04508 0.18492 0.59028 1.0 Uiso 0.025 4
H H6C -0.39219 0.24096 0.56004 1.0 Uiso 0.025 4
F F1 0.34876 0.18973 0.17839 1.0 Uiso 0.025 4

loop_
_atom_type_symbol
_atom_type_number_in_cell
_atom_type_scat_dispersion_real
_atom_type_scat_dispersion_imag
_atom_type_scat_Cromer_Mann_a1
_atom_type_scat_Cromer_Mann_a2
_atom_type_scat_Cromer_Mann_a3
_atom_type_scat_Cromer_Mann_a4
_atom_type_scat_Cromer_Mann_b1
_atom_type_scat_Cromer_Mann_b2
_atom_type_scat_Cromer_Mann_b3
_atom_type_scat_Cromer_Mann_b4
_atom_type_scat_Cromer_Mann_c
_atom_type_scat_source
Se 8.0 0.000 0.000 17.0006 2.40980 5.81960 0.27260 3.97310 15.2372 4.35430 43.8163 2.84090 International_Tables_Vol_C
S 8.0 0.000 0.000 6.90530 1.46790 5.20340 22.2151 1.43790 0.25360 1.58630 56.1720 0.86690 International_Tables_Vol_C
N 12.0 0.000 0.000 12.2126 0.00570 3.13220 9.89330 2.01250 28.9975 1.16630 0.58260 -11.529 International_Tables_Vol_C
C 24.0 0.000 0.000 2.31000 20.8439 1.02000 10.2075 1.58860 0.56870 0.86500 51.6512 0.21560 International_Tables_Vol_C
H 12.0 0.000 0.000 0.49300 10.5109 0.32291 26.1257 0.14019 3.14236 0.04081 57.7997 0.00304 International_Tables_Vol_C
F 4.0 0.000 0.000 3.53920 10.2825 2.64120 4.29440 1.51700 0.26150 1.02430 26.1476 0.27760 International_Tables_Vol_C

loop_
_geom_angle_atom_site_label_1
_geom_angle_atom_site_label_2
_geom_angle_atom_site_label_3
_geom_angle
_geom_angle_site_symmetry_1
_geom_angle_site_symmetry_3
_geom_angle_publ_flag
S1 Se1 N1 92.263 1_555 1_555 n
Se2 Se2 N3 81.329 -1_666 1_555 n
Se1 S1 C1 93.702 1_555 1_555 n
Se1 N1 C2 115.646 1_555 1_555 n
C2 N2 C3 123.449 1_555 1_555 n
C2 N2 C6 119.1254 1_555 1_555 n
C3 N2 C6 117.424 1_555 1_555 n
Se2 N3 C3 121.473 1_555 1_555 n
S1 C1 C2 115.7194 1_555 1_555 n
S1 C1 C5 122.675 1_555 1_555 n
C2 C1 C5 121.6031 1_555 1_555 n
N1 C2 N2 120.369 1_555 1_555 n
N1 C2 C1 122.6478 1_555 1_555 n
N2 C2 C1 116.9827 1_555 1_555 n
N2 C3 N3 115.844 1_555 1_555 n
N2 C3 C4 117.262 1_555 1_555 n
N3 C3 C4 126.8905 1_555 1_555 n
S2 C4 C3 120.270 1_555 1_555 n
S2 C4 C5 120.905 1_555 1_555 n
C3 C4 C5 118.8062 1_555 1_555 n
C1 C5 C4 121.674 1_555 1_555 n
C1 C5 F1 119.183 1_555 1_555 n
C4 C5 F1 119.1438 1_555 1_555 n
N2 C6 H6C 109.492 1_555 1_555 n
N2 C6 H6A 109.4755 1_555 1_555 n
N2 C6 H6B 109.570 1_555 1_555 n
H6C C6 H6A 109.4479 1_555 1_555 n
H6C C6 H6B 109.4146 1_555 1_555 n
H6A C6 H6B 109.427 1_555 1_555 n

loop_
_geom_bond_atom_site_label_1
_geom_bond_atom_site_label_2
_geom_bond_distance
_geom_bond_site_symmetry_2
_geom_bond_publ_flag
Se1 S1 2.23351 1_555 n
Se1 N1 1.82274 1_555 n
Se2 S2 2.75471 1_555 n
Se2 N3 1.78393 1_555 n
S1 C1 1.72553 1_555 n
S2 C4 1.77211 1_555 n
N1 C2 1.30785 1_555 n
N2 C2 1.37903 1_555 n
N2 C3 1.41812 1_555 n
N2 C6 1.47189 1_555 n
N3 C3 1.29783 1_555 n
C1 C2 1.44825 1_555 n
C1 C5 1.36696 1_555 n
C3 C4 1.47037 1_555 n
C4 C5 1.38917 1_555 n
C5 F1 1.35093 1_555 n
C6 H6C 0.96085 1_555 n
C6 H6A 0.959820 1_555 n
C6 H6B 0.95983 1_555 n
